data_7207051
loop_
_publ_author_name
'Kan, Wei-Qiu'
'Ma, Jian-Fang'
'Liu, Bo'
'Yang, Jin'

_publ_section_title
;
 A series of coordination polymers based on
 5,5&#x2032;-(ethane-1,2-diyl)-bis(oxy)diisophthalic acid and structurally
 related N-donor ligands: syntheses, structures and properties
;
_journal_issue 1
_journal_name_full CrystEngComm
_journal_page_first 286
_journal_paper_doi 10.1039/c1ce05877k
_journal_volume 14
_journal_year 2012
_chemical_formula_moiety 'C18 H16 O13 Ni2, 5(H2 O)'
_chemical_formula_sum 'C18 H26 N0 Ni2 O18'
_chemical_formula_weight 647.81
_chemical_name_systematic
;
?
;
_space_group_IT_number 14
_symmetry_cell_setting monoclinic
_symmetry_space_group_name_Hall '-P 2yn'
_symmetry_space_group_name_H-M 'P 1 21/n 1'
_atom_sites_solution_hydrogens geom
_atom_sites_solution_primary direct
_atom_sites_solution_secondary difmap
_audit_creation_method SHELXL-97
_cell_angle_alpha 90.00
_cell_angle_beta 114.553(5)
_cell_angle_gamma 90.00
_cell_formula_units_Z 4
_cell_length_a 13.3464(6)
_cell_length_b 13.8945(4)
_cell_length_c 14.5650(6)
_cell_measurement_reflns_used 6377
_cell_measurement_temperature 293(2)
_cell_measurement_theta_max 29.0223
_cell_measurement_theta_min 3.3045
_cell_volume 2456.73(19)
_computing_cell_refinement CrysAlis
_computing_data_collection 'CrysAlis (Oxford Diffraction, 2006)'
_computing_data_reduction CrysAlis
_computing_structure_refinement 'SHELXL-97 (Sheldrick, 1997)'
_computing_structure_solution 'SHELXL-97 (Sheldrick, 1997)'
_diffrn_ambient_temperature 293(2)
_diffrn_detector_area_resol_mean 10.0
_diffrn_measured_fraction_theta_full 0.995
_diffrn_measured_fraction_theta_max 0.995
_diffrn_measurement_device_type 'Oxford Diffraction Gemini R Ultra'
_diffrn_measurement_method '\w scan'
_diffrn_radiation_monochromator graphite
_diffrn_radiation_source 'fine-focus sealed tube'
_diffrn_radiation_type MoK\a
_diffrn_radiation_wavelength 0.71073
_diffrn_reflns_av_R_equivalents 0.0172
_diffrn_reflns_av_sigmaI/netI 0.0305
_diffrn_reflns_limit_h_max 11
_diffrn_reflns_limit_h_min -16
_diffrn_reflns_limit_k_max 15
_diffrn_reflns_limit_k_min -16
_diffrn_reflns_limit_l_max 17
_diffrn_reflns_limit_l_min -14
_diffrn_reflns_number 9267
_diffrn_reflns_theta_full 25.35
_diffrn_reflns_theta_max 25.35
_diffrn_reflns_theta_min 3.31
_exptl_absorpt_coefficient_mu 1.620
_exptl_absorpt_correction_T_max 1.00000
_exptl_absorpt_correction_T_min 0.88742
_exptl_absorpt_correction_type multi-scan
_exptl_absorpt_process_details
;
CrysAlis (Oxford Diffraction, 2006)
;
_exptl_crystal_colour green
_exptl_crystal_density_diffrn 1.751
_exptl_crystal_density_method 'not measured'
_exptl_crystal_description block
_exptl_crystal_F_000 1336
_exptl_crystal_size_max 0.25
_exptl_crystal_size_mid 0.24
_exptl_crystal_size_min 0.22
_refine_diff_density_max 0.545
_refine_diff_density_min -0.483
_refine_diff_density_rms 0.070
_refine_ls_extinction_method none
_refine_ls_goodness_of_fit_ref 1.115
_refine_ls_hydrogen_treatment constr
_refine_ls_matrix_type full
_refine_ls_number_parameters 343
_refine_ls_number_reflns 4480
_refine_ls_number_restraints 0
_refine_ls_restrained_S_all 1.115
_refine_ls_R_factor_all 0.0381
_refine_ls_R_factor_gt 0.0306
_refine_ls_shift/su_max 0.001
_refine_ls_shift/su_mean 0.000
_refine_ls_structure_factor_coef Fsqd
_refine_ls_weighting_details 'calc w=1/[\s^2^(Fo^2^)+(0.0545P)^2^+0.0000P] where P=(Fo^2^+2Fc^2^)/3'
_refine_ls_weighting_scheme calc
_refine_ls_wR_factor_gt 0.0893
_refine_ls_wR_factor_ref 0.0909
_reflns_number_gt 3701
_reflns_number_total 4480
_reflns_threshold_expression >2\s(I)
_cod_data_source_file c1ce05877k.txt
_cod_data_source_block compound-1
_cod_original_cell_volume 2456.73(17)
_cod_original_sg_symbol_H-M 'p 21/n'
_cod_database_code 7207051

loop_
_symmetry_equiv_pos_as_xyz
'x, y, z'
'-x+1/2, y+1/2, -z+1/2'
'-x, -y, -z'
'x-1/2, -y-1/2, z-1/2'

loop_
_atom_site_label
_atom_site_type_symbol
_atom_site_fract_x
_atom_site_fract_y
_atom_site_fract_z
_atom_site_U_iso_or_equiv
_atom_site_adp_type
_atom_site_occupancy
_atom_site_symmetry_multiplicity
_atom_site_calc_flag
_atom_site_refinement_flags
Ni1 Ni 0.52330(3) 0.40123(2) 0.76308(2) 0.01541(11) Uani 1 1 d .
Ni2 Ni 0.34173(3) 0.26583(2) 0.57491(2) 0.01970(12) Uani 1 1 d .
C1 C 0.3056(2) 0.47432(19) 0.6274(2) 0.0209(6) Uani 1 1 d .
O6 O -0.10117(17) 0.69038(15) 0.15280(13) 0.0303(5) Uani 1 1 d .
O5 O 0.06609(19) 0.67792(16) 0.35431(14) 0.0389(6) Uani 1 1 d .
O8 O -0.37774(18) 0.51594(15) -0.24595(14) 0.0325(5) Uani 1 1 d .
C3 C 0.2291(2) 0.5596(2) 0.5917(2) 0.0239(6) Uani 1 1 d .
C15 C -0.2592(2) 0.60498(19) -0.10154(19) 0.0206(6) Uani 1 1 d .
O1 O 0.38641(16) 0.48206(14) 0.71216(14) 0.0294(5) Uani 1 1 d .
O7 O -0.38592(17) 0.48078(15) -0.10450(14) 0.0294(5) Uani 1 1 d .
O2 O 0.28269(16) 0.40234(13) 0.57060(14) 0.0280(5) Uani 1 1 d .
C7 C 0.1094(2) 0.6607(2) 0.45679(19) 0.0277(7) Uani 1 1 d .
C10 C -0.0310(3) 0.7683(2) 0.2062(2) 0.0276(7) Uani 1 1 d .
H10A H -0.0670 0.8294 0.1806 0.033 Uiso 1 1 calc R
H10B H 0.0372 0.7663 0.1974 0.033 Uiso 1 1 calc R
C5 C 0.1335(2) 0.6907(2) 0.62693(19) 0.0232(6) Uani 1 1 d .
C6 C 0.0843(2) 0.7146(2) 0.5241(2) 0.0258(6) Uani 1 1 d .
H6 H 0.0355 0.7661 0.5016 0.031 Uiso 1 1 calc R
C4 C 0.2065(2) 0.6147(2) 0.6608(2) 0.0237(6) Uani 1 1 d .
H4 H 0.2404 0.6004 0.7293 0.028 Uiso 1 1 calc R
C8 C 0.1810(3) 0.5838(2) 0.4899(2) 0.0291(7) Uani 1 1 d .
H8 H 0.1971 0.5480 0.4439 0.035 Uiso 1 1 calc R
C12 C -0.0968(2) 0.7423(2) -0.0061(2) 0.0231(6) Uani 1 1 d .
H12 H -0.0423 0.7879 0.0258 0.028 Uiso 1 1 calc R
C16 C -0.2173(2) 0.6168(2) 0.0028(2) 0.0224(6) Uani 1 1 d .
H16 H -0.2432 0.5785 0.0407 0.027 Uiso 1 1 calc R
C11 C -0.1370(2) 0.6854(2) 0.04980(19) 0.0224(6) Uani 1 1 d .
C14 C -0.2205(2) 0.6618(2) -0.15797(19) 0.0228(6) Uani 1 1 d .
H14 H -0.2490 0.6543 -0.2277 0.027 Uiso 1 1 calc R
C17 C -0.3453(2) 0.5303(2) -0.15285(19) 0.0220(6) Uani 1 1 d .
C9 C -0.0076(3) 0.7577(2) 0.3155(2) 0.0281(7) Uani 1 1 d .
H9A H 0.0259 0.8160 0.3520 0.034 Uiso 1 1 calc R
H9B H -0.0754 0.7461 0.3231 0.034 Uiso 1 1 calc R
C13 C -0.1391(2) 0.73002(19) -0.11051(19) 0.0205(6) Uani 1 1 d .
C2 C 0.1048(2) 0.74647(19) 0.7005(2) 0.0221(6) Uani 1 1 d .
O4 O 0.02617(17) 0.80635(15) 0.66446(13) 0.0308(5) Uani 1 1 d .
O3 O 0.15734(18) 0.72904(15) 0.79210(14) 0.0338(5) Uani 1 1 d .
C18 C -0.0974(2) 0.78927(19) -0.1720(2) 0.0204(6) Uani 1 1 d .
O10 O -0.00069(15) 0.82678(13) -0.13210(13) 0.0193(4) Uani 1 1 d .
O9 O -0.15567(16) 0.80583(15) -0.26324(13) 0.0284(5) Uani 1 1 d .
O1W O 0.32556(18) 0.29103(15) 0.42966(14) 0.0328(5) Uani 1 1 d .
O2W O 0.18273(18) 0.21183(17) 0.52066(15) 0.0402(6) Uani 1 1 d .
O3W O 0.3987(2) 0.13102(16) 0.56370(17) 0.0458(6) Uani 1 1 d .
O4W O 0.3669(2) 0.0961(2) 0.3637(2) 0.0627(8) Uani 1 1 d .
O5W O 0.1128(3) 0.0498(2) 0.5901(2) 0.0751(9) Uani 1 1 d .
O6W O 0.4994(3) 0.0044(2) 0.7162(2) 0.0787(10) Uani 1 1 d .
O7W O 0.1100(3) 0.3784(3) 0.3744(3) 0.1030(13) Uani 1 1 d .
O8W O -0.3911(5) 0.5177(3) -0.4363(3) 0.142(2) Uani 1 1 d .

loop_
_atom_site_aniso_label
_atom_site_aniso_U_11
_atom_site_aniso_U_22
_atom_site_aniso_U_33
_atom_site_aniso_U_23
_atom_site_aniso_U_13
_atom_site_aniso_U_12
Ni1 0.01671(19) 0.01536(18) 0.01379(18) -0.00060(12) 0.00598(14) -0.00113(13)
Ni2 0.0245(2) 0.01907(19) 0.01399(19) -0.00110(13) 0.00644(16) -0.00189(14)
C1 0.0191(15) 0.0239(14) 0.0198(14) -0.0008(12) 0.0083(12) 0.0044(11)
O6 0.0383(13) 0.0346(11) 0.0135(9) -0.0027(8) 0.0063(9) -0.0171(10)
O5 0.0539(15) 0.0428(13) 0.0150(9) 0.0013(9) 0.0092(10) 0.0254(11)
O8 0.0424(13) 0.0351(12) 0.0184(10) -0.0048(9) 0.0111(10) -0.0198(10)
C3 0.0219(15) 0.0259(15) 0.0213(14) -0.0021(12) 0.0065(12) 0.0058(12)
C15 0.0206(15) 0.0209(14) 0.0184(13) 0.0008(11) 0.0061(12) -0.0029(11)
O1 0.0269(12) 0.0291(11) 0.0230(10) -0.0061(9) 0.0013(9) 0.0115(9)
O7 0.0354(12) 0.0344(11) 0.0202(9) -0.0048(9) 0.0135(9) -0.0188(10)
O2 0.0253(11) 0.0264(11) 0.0259(10) -0.0053(9) 0.0043(9) 0.0065(9)
C7 0.0317(17) 0.0342(16) 0.0138(13) -0.0008(12) 0.0062(13) 0.0078(13)
C10 0.0308(18) 0.0243(15) 0.0212(15) -0.0025(12) 0.0043(13) -0.0024(13)
C5 0.0226(15) 0.0279(15) 0.0178(13) -0.0012(11) 0.0070(12) 0.0056(12)
C6 0.0258(16) 0.0307(16) 0.0180(14) 0.0008(12) 0.0062(12) 0.0136(13)
C4 0.0252(16) 0.0299(15) 0.0132(13) 0.0004(12) 0.0051(12) 0.0070(12)
C8 0.0335(18) 0.0330(16) 0.0203(14) -0.0058(12) 0.0107(13) 0.0121(13)
C12 0.0198(15) 0.0257(14) 0.0195(14) -0.0021(11) 0.0039(12) -0.0076(12)
C16 0.0242(15) 0.0247(14) 0.0185(13) 0.0018(11) 0.0090(12) -0.0039(12)
C11 0.0236(16) 0.0265(14) 0.0130(13) -0.0004(11) 0.0036(12) -0.0026(12)
C14 0.0230(15) 0.0278(15) 0.0137(13) -0.0017(11) 0.0038(12) -0.0050(12)
C17 0.0226(15) 0.0221(14) 0.0185(14) -0.0003(11) 0.0058(12) -0.0005(12)
C9 0.0308(17) 0.0260(15) 0.0220(15) -0.0017(12) 0.0057(13) 0.0070(13)
C13 0.0208(15) 0.0219(14) 0.0181(13) 0.0022(11) 0.0073(12) -0.0015(11)
C2 0.0241(16) 0.0233(14) 0.0170(14) -0.0007(11) 0.0067(12) 0.0018(12)
O4 0.0347(12) 0.0355(12) 0.0185(10) -0.0025(9) 0.0075(9) 0.0184(10)
O3 0.0420(14) 0.0418(13) 0.0160(10) 0.0010(9) 0.0104(10) 0.0194(10)
C18 0.0225(15) 0.0182(13) 0.0210(14) -0.0022(11) 0.0095(12) -0.0014(11)
O10 0.0177(10) 0.0207(9) 0.0179(9) 0.0023(8) 0.0059(8) -0.0024(8)
O9 0.0252(11) 0.0380(12) 0.0162(10) 0.0072(9) 0.0029(9) -0.0071(9)
O1W 0.0373(13) 0.0425(12) 0.0178(10) -0.0007(9) 0.0106(9) -0.0051(10)
O2W 0.0293(13) 0.0516(14) 0.0308(12) -0.0008(10) 0.0035(10) -0.0155(11)
O3W 0.0661(18) 0.0244(11) 0.0465(14) -0.0013(10) 0.0232(13) 0.0080(11)
O4W 0.0568(18) 0.074(2) 0.0554(16) -0.0119(14) 0.0211(15) -0.0055(15)
O5W 0.110(3) 0.076(2) 0.0567(17) -0.0156(15) 0.0517(18) -0.0390(19)
O6W 0.112(3) 0.0479(17) 0.0565(17) 0.0128(14) 0.0155(18) 0.0119(17)
O7W 0.096(3) 0.077(2) 0.087(2) 0.016(2) -0.010(2) -0.032(2)
O8W 0.306(6) 0.075(2) 0.122(3) 0.006(2) 0.166(4) -0.013(3)

loop_
_atom_type_symbol
_atom_type_description
_atom_type_scat_dispersion_real
_atom_type_scat_dispersion_imag
_atom_type_scat_source
C C 0.0033 0.0016 'International Tables Vol C Tables 4.2.6.8 and 6.1.1.4'
H H 0.0000 0.0000 'International Tables Vol C Tables 4.2.6.8 and 6.1.1.4'
N N 0.0061 0.0033 'International Tables Vol C Tables 4.2.6.8 and 6.1.1.4'
O O 0.0106 0.0060 'International Tables Vol C Tables 4.2.6.8 and 6.1.1.4'
Ni Ni 0.3393 1.1124 'International Tables Vol C Tables 4.2.6.8 and 6.1.1.4'

loop_
_geom_angle_atom_site_label_1
_geom_angle_atom_site_label_2
_geom_angle_atom_site_label_3
_geom_angle
_geom_angle_site_symmetry_1
_geom_angle_site_symmetry_3
O4 Ni1 O1 96.69(9) 2_546 .
O4 Ni1 O10 101.87(8) 2_546 2_545
O1 Ni1 O10 100.18(7) . 2_545
O4 Ni1 O8 154.02(8) 2_546 1_656
O1 Ni1 O8 92.96(9) . 1_656
O10 Ni1 O8 100.06(7) 2_545 1_656
O4 Ni1 O7 93.09(7) 2_546 1_656
O1 Ni1 O7 97.66(8) . 1_656
O10 Ni1 O7 155.11(8) 2_545 1_656
O8 Ni1 O7 61.66(7) 1_656 1_656
O4 Ni1 O9 92.51(9) 2_546 2_545
O1 Ni1 O9 160.40(7) . 2_545
O10 Ni1 O9 60.87(7) 2_545 2_545
O8 Ni1 O9 86.11(8) 1_656 2_545
O7 Ni1 O9 99.09(8) 1_656 2_545
O4 Ni1 C17 123.54(8) 2_546 1_656
O1 Ni1 C17 97.35(9) . 1_656
O10 Ni1 C17 128.57(8) 2_545 1_656
O8 Ni1 C17 30.84(8) 1_656 1_656
O7 Ni1 C17 30.86(8) 1_656 1_656
O9 Ni1 C17 91.86(8) 2_545 1_656
O4 Ni1 C18 99.37(9) 2_546 2_545
O1 Ni1 C18 130.75(8) . 2_545
O10 Ni1 C18 30.91(8) 2_545 2_545
O8 Ni1 C18 92.35(8) 1_656 2_545
O7 Ni1 C18 127.33(9) 1_656 2_545
O9 Ni1 C18 30.00(8) 2_545 2_545
C17 Ni1 C18 111.20(9) 1_656 2_545
O3 Ni2 O2 96.55(9) 2_546 .
O3 Ni2 O3W 89.44(9) 2_546 .
O2 Ni2 O3W 173.93(8) . .
O3 Ni2 O1W 172.83(8) 2_546 .
O2 Ni2 O1W 86.35(8) . .
O3W Ni2 O1W 87.58(9) . .
O3 Ni2 O2W 82.53(8) 2_546 .
O2 Ni2 O2W 90.21(9) . .
O3W Ni2 O2W 89.64(10) . .
O1W Ni2 O2W 90.93(8) . .
O3 Ni2 O10 96.89(7) 2_546 2_545
O2 Ni2 O10 87.20(8) . 2_545
O3W Ni2 O10 93.03(9) . 2_545
O1W Ni2 O10 89.78(7) . 2_545
O2W Ni2 O10 177.26(8) . 2_545
O2 C1 O1 126.1(2) . .
O2 C1 C3 117.1(2) . .
O1 C1 C3 116.8(2) . .
C11 O6 C10 118.9(2) . .
C7 O5 C9 118.1(2) . .
C17 O8 Ni1 89.79(16) . 1_454
C8 C3 C4 119.7(3) . .
C8 C3 C1 120.3(2) . .
C4 C3 C1 120.1(2) . .
C14 C15 C16 120.0(2) . .
C14 C15 C17 119.8(2) . .
C16 C15 C17 120.2(2) . .
C1 O1 Ni1 126.21(17) . .
C17 O7 Ni1 89.54(15) . 1_454
C1 O2 Ni2 137.34(18) . .
O5 C7 C8 115.5(2) . .
O5 C7 C6 123.9(3) . .
C8 C7 C6 120.6(2) . .
O6 C10 C9 107.7(2) . .
O6 C10 H10A 110.2 . .
C9 C10 H10A 110.2 . .
O6 C10 H10B 110.2 . .
C9 C10 H10B 110.2 . .
H10A C10 H10B 108.5 . .
C4 C5 C6 120.7(2) . .
C4 C5 C2 119.6(2) . .
C6 C5 C2 119.8(2) . .
C7 C6 C5 119.0(3) . .
C7 C6 H6 120.5 . .
C5 C6 H6 120.5 . .
C5 C4 C3 119.6(2) . .
C5 C4 H4 120.2 . .
C3 C4 H4 120.2 . .
C7 C8 C3 120.4(3) . .
C7 C8 H8 119.8 . .
C3 C8 H8 119.8 . .
C11 C12 C13 119.2(2) . .
C11 C12 H12 120.4 . .
C13 C12 H12 120.4 . .
C11 C16 C15 119.9(2) . .
C11 C16 H16 120.1 . .
C15 C16 H16 120.1 . .
O6 C11 C16 114.9(2) . .
O6 C11 C12 124.5(2) . .
C16 C11 C12 120.6(2) . .
C15 C14 C13 120.0(2) . .
C15 C14 H14 120.0 . .
C13 C14 H14 120.0 . .
O8 C17 O7 118.9(2) . .
O8 C17 C15 119.8(2) . .
O7 C17 C15 121.3(2) . .
O8 C17 Ni1 59.37(14) . 1_454
O7 C17 Ni1 59.60(14) . 1_454
C15 C17 Ni1 176.3(2) . 1_454
O5 C9 C10 107.5(2) . .
O5 C9 H9A 110.2 . .
C10 C9 H9A 110.2 . .
O5 C9 H9B 110.2 . .
C10 C9 H9B 110.2 . .
H9A C9 H9B 108.5 . .
C14 C13 C12 120.3(2) . .
C14 C13 C18 119.3(2) . .
C12 C13 C18 120.4(2) . .
O3 C2 O4 124.8(2) . .
O3 C2 C5 118.0(2) . .
O4 C2 C5 117.2(2) . .
C2 O4 Ni1 128.46(17) . 2_556
C2 O3 Ni2 139.66(19) . 2_556
O9 C18 O10 118.0(2) . .
O9 C18 C13 121.3(2) . .
O10 C18 C13 120.6(2) . .
O9 C18 Ni1 61.97(14) . 2
O10 C18 Ni1 56.16(12) . 2
C13 C18 Ni1 174.55(19) . 2
C18 O10 Ni1 92.94(15) . 2
C18 O10 Ni2 132.27(17) . 2
Ni1 O10 Ni2 107.52(8) 2 2
C18 O9 Ni1 88.02(16) . 2

loop_
_geom_bond_atom_site_label_1
_geom_bond_atom_site_label_2
_geom_bond_distance
_geom_bond_site_symmetry_2
Ni1 O4 1.9665(18) 2_546
Ni1 O1 2.0057(19) .
Ni1 O10 2.0790(17) 2_545
Ni1 O8 2.1086(19) 1_656
Ni1 O7 2.1136(19) 1_656
Ni1 O9 2.2079(19) 2_545
Ni1 C17 2.450(3) 1_656
Ni1 C18 2.500(3) 2_545
Ni2 O3 1.9983(18) 2_546
Ni2 O2 2.0448(18) .
Ni2 O3W 2.053(2) .
Ni2 O1W 2.0653(18) .
Ni2 O2W 2.073(2) .
Ni2 O10 2.1079(18) 2_545
C1 O2 1.252(3) .
C1 O1 1.262(3) .
C1 C3 1.509(4) .
O6 C11 1.374(3) .
O6 C10 1.431(3) .
O5 C7 1.379(3) .
O5 C9 1.433(3) .
O8 C17 1.256(3) .
O8 Ni1 2.1086(19) 1_454
C3 C8 1.390(4) .
C3 C4 1.393(4) .
C15 C14 1.385(4) .
C15 C16 1.393(4) .
C15 C17 1.497(4) .
O7 C17 1.257(3) .
O7 Ni1 2.1136(19) 1_454
C7 C8 1.380(4) .
C7 C6 1.381(4) .
C10 C9 1.497(4) .
C10 H10A 0.9700 .
C10 H10B 0.9700 .
C5 C4 1.381(4) .
C5 C6 1.403(4) .
C5 C2 1.495(4) .
C6 H6 0.9300 .
C4 H4 0.9300 .
C8 H8 0.9300 .
C12 C11 1.393(4) .
C12 C13 1.396(4) .
C12 H12 0.9300 .
C16 C11 1.385(4) .
C16 H16 0.9300 .
C14 C13 1.390(4) .
C14 H14 0.9300 .
C17 Ni1 2.450(3) 1_454
C9 H9A 0.9700 .
C9 H9B 0.9700 .
C13 C18 1.485(4) .
C2 O3 1.246(3) .
C2 O4 1.269(3) .
O4 Ni1 1.9665(18) 2_556
O3 Ni2 1.9983(18) 2_556
C18 O9 1.251(3) .
C18 O10 1.286(3) .
C18 Ni1 2.500(3) 2
O10 Ni1 2.0790(17) 2
O10 Ni2 2.1079(18) 2
O9 Ni1 2.2079(19) 2

loop_
_geom_torsion_atom_site_label_1
_geom_torsion_atom_site_label_2
_geom_torsion_atom_site_label_3
_geom_torsion_atom_site_label_4
_geom_torsion
_geom_torsion_site_symmetry_1
_geom_torsion_site_symmetry_4
O2 C1 C3 C8 -36.5(4) . .
O1 C1 C3 C8 144.0(3) . .
O2 C1 C3 C4 143.7(3) . .
O1 C1 C3 C4 -35.8(4) . .
O2 C1 O1 Ni1 19.1(4) . .
C3 C1 O1 Ni1 -161.51(18) . .
O4 Ni1 O1 C1 -94.2(2) 2_546 .
O10 Ni1 O1 C1 9.2(2) 2_545 .
O8 Ni1 O1 C1 110.0(2) 1_656 .
O7 Ni1 O1 C1 171.8(2) 1_656 .
O9 Ni1 O1 C1 23.3(4) 2_545 .
C17 Ni1 O1 C1 140.7(2) 1_656 .
C18 Ni1 O1 C1 14.3(3) 2_545 .
O1 C1 O2 Ni2 4.0(5) . .
C3 C1 O2 Ni2 -175.39(19) . .
O3 Ni2 O2 C1 51.3(3) 2_546 .
O3W Ni2 O2 C1 -137.7(8) . .
O1W Ni2 O2 C1 -135.3(3) . .
O2W Ni2 O2 C1 133.8(3) . .
O10 Ni2 O2 C1 -45.3(3) 2_545 .
C9 O5 C7 C8 -179.1(3) . .
C9 O5 C7 C6 1.3(5) . .
C11 O6 C10 C9 178.3(2) . .
O5 C7 C6 C5 -179.8(3) . .
C8 C7 C6 C5 0.6(5) . .
C4 C5 C6 C7 0.4(4) . .
C2 C5 C6 C7 -178.2(3) . .
C6 C5 C4 C3 -1.8(4) . .
C2 C5 C4 C3 176.8(3) . .
C8 C3 C4 C5 2.3(4) . .
C1 C3 C4 C5 -177.9(3) . .
O5 C7 C8 C3 -179.7(3) . .
C6 C7 C8 C3 -0.1(5) . .
C4 C3 C8 C7 -1.4(5) . .
C1 C3 C8 C7 178.8(3) . .
C14 C15 C16 C11 0.1(4) . .
C17 C15 C16 C11 179.5(3) . .
C10 O6 C11 C16 -170.7(3) . .
C10 O6 C11 C12 10.5(4) . .
C15 C16 C11 O6 -179.6(2) . .
C15 C16 C11 C12 -0.8(4) . .
C13 C12 C11 O6 179.4(3) . .
C13 C12 C11 C16 0.7(4) . .
C16 C15 C14 C13 0.5(4) . .
C17 C15 C14 C13 -178.8(2) . .
Ni1 O8 C17 O7 -3.9(3) 1_454 .
Ni1 O8 C17 C15 175.8(2) 1_454 .
Ni1 O7 C17 O8 3.9(3) 1_454 .
Ni1 O7 C17 C15 -175.8(2) 1_454 .
C14 C15 C17 O8 3.8(4) . .
C16 C15 C17 O8 -175.6(3) . .
C14 C15 C17 O7 -176.5(3) . .
C16 C15 C17 O7 4.1(4) . .
C14 C15 C17 Ni1 80(3) . 1_454
C16 C15 C17 Ni1 -99(3) . 1_454
C7 O5 C9 C10 172.9(3) . .
O6 C10 C9 O5 72.4(3) . .
C15 C14 C13 C12 -0.6(4) . .
C15 C14 C13 C18 179.1(2) . .
C11 C12 C13 C14 0.0(4) . .
C11 C12 C13 C18 -179.7(2) . .
C4 C5 C2 O3 7.8(4) . .
C6 C5 C2 O3 -173.6(3) . .
C4 C5 C2 O4 -170.2(3) . .
C6 C5 C2 O4 8.4(4) . .
O3 C2 O4 Ni1 9.5(4) . 2_556
C5 C2 O4 Ni1 -172.60(19) . 2_556
O4 C2 O3 Ni2 3.0(5) . 2_556
C5 C2 O3 Ni2 -174.8(2) . 2_556
C14 C13 C18 O9 26.0(4) . .
C12 C13 C18 O9 -154.3(3) . .
C14 C13 C18 O10 -155.4(3) . .
C12 C13 C18 O10 24.3(4) . .
C14 C13 C18 Ni1 152(2) . 2
C12 C13 C18 Ni1 -28(2) . 2
O9 C18 O10 Ni1 3.8(2) . 2
C13 C18 O10 Ni1 -174.8(2) . 2
O9 C18 O10 Ni2 -113.1(2) . 2
C13 C18 O10 Ni2 68.2(3) . 2
Ni1 C18 O10 Ni2 -116.99(19) 2 2
O10 C18 O9 Ni1 -3.6(2) . 2
C13 C18 O9 Ni1 175.0(2) . 2
